data_4026776
loop_
_publ_author_name
'John R. Goodell'
'Jennifer L. Poole'
'Aaron B. Beeler'
'Jeffrey Aub\'e'
'John A. Porco'

_publ_section_title
;
 Synthesis and Reactivity of Bicyclo[3.2.1]octanoid-Derived Cyclopropanes
;
_journal_name_full 'Journal of Organic Chemistry'
_journal_page_first 9792
_journal_page_last 9800
_journal_paper_doi 10.1021/jo2018922
_journal_volume 76
_journal_year 2011
_chemical_formula_sum 'C26 H26 Br N O4'
_chemical_formula_weight 496.39
_chemical_name_systematic
; 
 ? 
;
_space_group_IT_number 2
_symmetry_cell_setting triclinic
_symmetry_space_group_name_Hall '-P 1'
_symmetry_space_group_name_H-M 'P -1'
_atom_sites_solution_hydrogens difmap
_atom_sites_solution_primary direct
_atom_sites_solution_secondary difmap
_audit_creation_method SHELXTL
_cell_angle_alpha 72.210(7)
_cell_angle_beta 86.597(8)
_cell_angle_gamma 76.128(8)
_cell_formula_units_Z 2
_cell_length_a 7.867(4)
_cell_length_b 11.447(6)
_cell_length_c 13.759(7)
_cell_measurement_reflns_used 6012
_cell_measurement_temperature 100(2)
_cell_measurement_theta_max 28.959
_cell_measurement_theta_min 2.667
_cell_volume 1145.3(10)
_computing_cell_refinement 'Bruker SAINT'
_computing_data_collection 'Bruker SMART'
_computing_data_reduction 'Bruker SAINT'
_computing_molecular_graphics 'Bruker SHELXTL'
_computing_publication_material 'Bruker SHELXTL'
_computing_structure_refinement 'Bruker SHELXTL'
_computing_structure_solution 'Bruker SHELXTL'
_diffrn_ambient_temperature 100(2)
_diffrn_measured_fraction_theta_full 0.874
_diffrn_measured_fraction_theta_max 0.874
_diffrn_measurement_device_type 'Bruker SMART APEX CCD area detector'
_diffrn_measurement_method 'omega scans'
_diffrn_radiation_monochromator graphite
_diffrn_radiation_source 'fine-focus sealed tube'
_diffrn_radiation_type MoK\a
_diffrn_radiation_wavelength 0.71073
_diffrn_reflns_av_R_equivalents 0.0858
_diffrn_reflns_av_sigmaI/netI 0.0756
_diffrn_reflns_limit_h_max 10
_diffrn_reflns_limit_h_min -10
_diffrn_reflns_limit_k_max 15
_diffrn_reflns_limit_k_min -15
_diffrn_reflns_limit_l_max 18
_diffrn_reflns_limit_l_min -18
_diffrn_reflns_number 10050
_diffrn_reflns_theta_full 29.06
_diffrn_reflns_theta_max 29.06
_diffrn_reflns_theta_min 2.67
_diffrn_standards_decay_% 0.00
_exptl_absorpt_coefficient_mu 1.828
_exptl_absorpt_correction_T_max 1.000
_exptl_absorpt_correction_T_min 0.784
_exptl_absorpt_correction_type multi-scan
_exptl_crystal_colour Colorless
_exptl_crystal_density_diffrn 1.440
_exptl_crystal_description 'Rectangular parallelepiped'
_exptl_crystal_F_000 512
_exptl_crystal_size_max 0.44
_exptl_crystal_size_mid 0.40
_exptl_crystal_size_min 0.26
_refine_diff_density_max 1.106
_refine_diff_density_min -0.890
_refine_diff_density_rms 0.142
_refine_ls_extinction_method none
_refine_ls_goodness_of_fit_ref 1.036
_refine_ls_hydrogen_treatment refall
_refine_ls_matrix_type full
_refine_ls_number_parameters 393
_refine_ls_number_reflns 5356
_refine_ls_number_restraints 0
_refine_ls_restrained_S_all 1.036
_refine_ls_R_factor_all 0.0564
_refine_ls_R_factor_gt 0.0485
_refine_ls_shift/su_max 0.001
_refine_ls_shift/su_mean 0.000
_refine_ls_structure_factor_coef Fsqd
_refine_ls_weighting_details 'calc w=1/[\s^2^(Fo^2^)+(0.1086P)^2^+0.0000P] where P=(Fo^2^+2Fc^2^)/3'
_refine_ls_weighting_scheme calc
_refine_ls_wR_factor_gt 0.1331
_refine_ls_wR_factor_ref 0.1510
_reflns_number_gt 4587
_reflns_number_total 5356
_reflns_threshold_expression >2sigma(I)
_cod_data_source_file jo2018922_si_003.cif
_cod_data_source_block compound41
_cod_original_cell_volume 1145.2(10)
_cod_database_code 4026776

loop_
_symmetry_equiv_pos_as_xyz
'x, y, z'
'-x, -y, -z'

loop_
_atom_site_label
_atom_site_type_symbol
_atom_site_fract_x
_atom_site_fract_y
_atom_site_fract_z
_atom_site_U_iso_or_equiv
_atom_site_adp_type
_atom_site_occupancy
_atom_site_symmetry_multiplicity
_atom_site_calc_flag
Br Br 0.12324(4) 0.56829(3) -0.259656(19) 0.03130(13) Uani 1 1 d
O1 O 0.3716(2) 0.33138(17) 0.23843(13) 0.0207(4) Uani 1 1 d
O2 O 0.2356(3) 0.08722(17) 0.19129(13) 0.0227(4) Uani 1 1 d
O3 O 0.2019(2) -0.05289(17) 0.53526(13) 0.0204(4) Uani 1 1 d
O4 O 0.3334(3) 0.53580(19) 0.22832(16) 0.0307(5) Uani 1 1 d
N N 0.2105(3) 0.01324(19) 0.36284(14) 0.0151(4) Uani 1 1 d
C1 C 0.2324(3) -0.0026(2) 0.26498(17) 0.0160(4) Uani 1 1 d
C2 C 0.2561(3) -0.1333(2) 0.25312(17) 0.0158(4) Uani 1 1 d
H2 H 0.279(4) -0.121(3) 0.180(2) 0.018(7) Uiso 1 1 d
C3 C 0.0871(3) -0.1862(2) 0.28027(17) 0.0160(4) Uani 1 1 d
H3 H 0.118(4) -0.264(3) 0.268(2) 0.023(7) Uiso 1 1 d
C4 C 0.0508(3) -0.2164(2) 0.39565(17) 0.0165(5) Uani 1 1 d
H4 H -0.047(5) -0.156(3) 0.410(2) 0.024(8) Uiso 1 1 d
C5 C 0.2107(3) -0.2132(2) 0.45662(17) 0.0161(4) Uani 1 1 d
H5 H 0.203(3) -0.260(3) 0.528(2) 0.006(6) Uiso 1 1 d
C6 C 0.2078(3) -0.0800(2) 0.45581(17) 0.0159(4) Uani 1 1 d
C7 C 0.3820(3) -0.2688(2) 0.41524(19) 0.0189(5) Uani 1 1 d
H7 H 0.455(4) -0.328(3) 0.460(2) 0.014(7) Uiso 1 1 d
C8 C 0.4076(3) -0.2272(2) 0.31527(18) 0.0176(5) Uani 1 1 d
C9 C 0.2038(3) 0.1409(2) 0.36764(18) 0.0172(5) Uani 1 1 d
H9A H 0.165(4) 0.203(3) 0.298(2) 0.021(7) Uiso 1 1 d
H9B H 0.123(4) 0.158(3) 0.422(2) 0.015(7) Uiso 1 1 d
C10 C 0.3851(3) 0.1579(2) 0.38836(19) 0.0205(5) Uani 1 1 d
H10A H 0.414(4) 0.127(2) 0.460(2) 0.007(6) Uiso 1 1 d
H10B H 0.472(4) 0.107(3) 0.357(3) 0.025(8) Uiso 1 1 d
C11 C 0.3964(4) 0.2949(3) 0.34768(19) 0.0233(5) Uani 1 1 d
H11A H 0.511(4) 0.309(3) 0.364(2) 0.026(8) Uiso 1 1 d
H11B H 0.309(5) 0.345(3) 0.377(3) 0.027(8) Uiso 1 1 d
C12 C 0.3330(3) 0.4550(2) 0.18873(19) 0.0217(5) Uani 1 1 d
C13 C 0.2884(3) 0.4793(2) 0.07975(19) 0.0195(5) Uani 1 1 d
C14 C 0.2675(4) 0.6017(2) 0.0132(2) 0.0250(5) Uani 1 1 d
H14 H 0.291(5) 0.664(3) 0.040(3) 0.030(8) Uiso 1 1 d
C15 C 0.2189(4) 0.6291(3) -0.0878(2) 0.0269(6) Uani 1 1 d
H15 H 0.195(6) 0.715(4) -0.136(3) 0.048(11) Uiso 1 1 d
C16 C 0.1922(4) 0.5318(3) -0.1217(2) 0.0241(5) Uani 1 1 d
C17 C 0.2109(3) 0.4109(2) -0.05735(19) 0.0220(5) Uani 1 1 d
H17 H 0.186(5) 0.346(4) -0.079(3) 0.047(11) Uiso 1 1 d
C18 C 0.2596(4) 0.3837(2) 0.04354(19) 0.0217(5) Uani 1 1 d
H18 H 0.270(4) 0.302(3) 0.090(2) 0.015(7) Uiso 1 1 d
C19 C -0.0639(3) -0.1050(2) 0.20956(17) 0.0157(4) Uani 1 1 d
C20 C -0.1871(3) -0.0067(2) 0.23092(18) 0.0190(5) Uani 1 1 d
H20 H -0.180(5) 0.009(3) 0.292(3) 0.029(8) Uiso 1 1 d
C21 C -0.3217(4) 0.0655(3) 0.1616(2) 0.0224(5) Uani 1 1 d
H21 H -0.418(5) 0.130(4) 0.186(3) 0.039(9) Uiso 1 1 d
C22 C -0.3346(4) 0.0417(3) 0.06893(19) 0.0237(5) Uani 1 1 d
H22 H -0.441(4) 0.092(3) 0.027(2) 0.012(6) Uiso 1 1 d
C23 C -0.2111(3) -0.0546(3) 0.04655(18) 0.0225(5) Uani 1 1 d
H23 H -0.216(4) -0.072(3) -0.017(2) 0.023(7) Uiso 1 1 d
C24 C -0.0780(3) -0.1274(3) 0.11646(18) 0.0203(5) Uani 1 1 d
H24 H 0.006(5) -0.193(4) 0.099(3) 0.033(9) Uiso 1 1 d
C25 C 0.0083(4) -0.3461(3) 0.4378(2) 0.0260(6) Uani 1 1 d
H25A H -0.095(4) -0.349(3) 0.399(2) 0.023(8) Uiso 1 1 d
H25B H -0.021(5) -0.363(3) 0.507(3) 0.032(9) Uiso 1 1 d
H25C H 0.113(5) -0.416(3) 0.427(3) 0.031(8) Uiso 1 1 d
C26 C 0.5668(4) -0.2714(3) 0.2595(2) 0.0250(5) Uani 1 1 d
H26A H 0.647(5) -0.337(3) 0.309(3) 0.030(9) Uiso 1 1 d
H26B H 0.615(4) -0.203(3) 0.224(2) 0.025(8) Uiso 1 1 d
H26C H 0.534(4) -0.311(3) 0.211(2) 0.018(7) Uiso 1 1 d

loop_
_atom_site_aniso_label
_atom_site_aniso_U_11
_atom_site_aniso_U_22
_atom_site_aniso_U_33
_atom_site_aniso_U_23
_atom_site_aniso_U_13
_atom_site_aniso_U_12
Br 0.0336(2) 0.02847(19) 0.02085(17) -0.00116(12) 0.00009(11) 0.00530(13)
O1 0.0262(10) 0.0190(9) 0.0185(8) -0.0069(7) 0.0018(7) -0.0071(8)
O2 0.0337(10) 0.0227(9) 0.0135(8) -0.0042(7) 0.0024(7) -0.0119(8)
O3 0.0238(9) 0.0260(9) 0.0135(8) -0.0081(7) 0.0013(7) -0.0071(8)
O4 0.0415(12) 0.0243(10) 0.0329(10) -0.0142(8) 0.0030(9) -0.0136(9)
N 0.0155(10) 0.0177(9) 0.0134(9) -0.0065(7) 0.0015(7) -0.0039(8)
C1 0.0134(11) 0.0213(11) 0.0154(10) -0.0074(9) 0.0008(8) -0.0056(9)
C2 0.0151(11) 0.0198(11) 0.0151(10) -0.0089(9) 0.0027(8) -0.0047(9)
C3 0.0198(12) 0.0182(11) 0.0133(10) -0.0072(9) 0.0031(8) -0.0078(9)
C4 0.0184(12) 0.0191(11) 0.0129(10) -0.0045(9) 0.0013(8) -0.0070(10)
C5 0.0152(11) 0.0177(11) 0.0146(10) -0.0040(9) -0.0018(8) -0.0029(9)
C6 0.0133(11) 0.0207(11) 0.0140(10) -0.0057(9) 0.0000(8) -0.0040(9)
C7 0.0191(12) 0.0176(11) 0.0201(11) -0.0062(9) -0.0032(9) -0.0029(10)
C8 0.0152(11) 0.0183(11) 0.0226(11) -0.0109(9) 0.0011(9) -0.0042(9)
C9 0.0162(11) 0.0186(11) 0.0191(11) -0.0092(9) 0.0025(9) -0.0045(9)
C10 0.0226(13) 0.0228(12) 0.0184(11) -0.0071(10) -0.0009(9) -0.0085(10)
C11 0.0300(14) 0.0263(13) 0.0188(12) -0.0094(10) 0.0011(10) -0.0132(11)
C12 0.0214(13) 0.0210(12) 0.0256(12) -0.0096(10) 0.0055(10) -0.0083(10)
C13 0.0152(12) 0.0191(12) 0.0242(12) -0.0073(10) 0.0050(9) -0.0040(10)
C14 0.0245(14) 0.0185(12) 0.0325(14) -0.0074(11) 0.0064(11) -0.0074(11)
C15 0.0276(15) 0.0168(12) 0.0303(14) -0.0007(11) 0.0058(11) -0.0036(11)
C16 0.0197(13) 0.0254(13) 0.0230(12) -0.0046(10) 0.0047(10) -0.0019(10)
C17 0.0219(13) 0.0201(12) 0.0228(12) -0.0062(10) 0.0033(10) -0.0041(10)
C18 0.0263(13) 0.0178(12) 0.0212(12) -0.0043(10) 0.0041(10) -0.0082(10)
C19 0.0146(11) 0.0193(11) 0.0151(10) -0.0061(9) 0.0016(8) -0.0066(9)
C20 0.0205(12) 0.0224(12) 0.0166(11) -0.0084(9) 0.0004(9) -0.0067(10)
C21 0.0206(13) 0.0240(13) 0.0228(12) -0.0069(10) -0.0004(10) -0.0056(11)
C22 0.0231(13) 0.0299(14) 0.0181(11) -0.0034(10) -0.0033(10) -0.0102(11)
C23 0.0221(13) 0.0332(14) 0.0154(11) -0.0080(10) -0.0004(9) -0.0113(11)
C24 0.0221(13) 0.0273(13) 0.0155(11) -0.0089(10) 0.0037(9) -0.0109(11)
C25 0.0357(16) 0.0267(14) 0.0189(12) -0.0023(10) 0.0007(11) -0.0193(13)
C26 0.0193(13) 0.0290(14) 0.0314(14) -0.0166(12) 0.0059(11) -0.0063(11)

loop_
_atom_type_symbol
_atom_type_description
_atom_type_scat_dispersion_real
_atom_type_scat_dispersion_imag
_atom_type_scat_source
C C 0.0033 0.0016 'International Tables Vol C Tables 4.2.6.8 and 6.1.1.4'
H H 0.0000 0.0000 'International Tables Vol C Tables 4.2.6.8 and 6.1.1.4'
N N 0.0061 0.0033 'International Tables Vol C Tables 4.2.6.8 and 6.1.1.4'
O O 0.0106 0.0060 'International Tables Vol C Tables 4.2.6.8 and 6.1.1.4'
Br Br -0.2901 2.4595 'International Tables Vol C Tables 4.2.6.8 and 6.1.1.4'

loop_
_geom_angle_atom_site_label_1
_geom_angle_atom_site_label_2
_geom_angle_atom_site_label_3
_geom_angle
C12 O1 C11 117.11(19)
C6 N C1 127.32(19)
C6 N C9 116.71(18)
C1 N C9 115.78(19)
O2 C1 N 119.8(2)
O2 C1 C2 120.5(2)
N C1 C2 119.7(2)
C8 C2 C1 112.56(18)
C8 C2 C3 108.99(19)
C1 C2 C3 112.80(19)
C8 C2 H2 109.9(19)
C1 C2 H2 104.0(17)
C3 C2 H2 108.5(17)
C19 C3 C4 116.3(2)
C19 C3 C2 111.42(19)
C4 C3 C2 111.05(17)
C19 C3 H3 108(2)
C4 C3 H3 106(2)
C2 C3 H3 104(2)
C25 C4 C3 110.73(18)
C25 C4 C5 109.2(2)
C3 C4 C5 111.50(19)
C25 C4 H4 108(2)
C3 C4 H4 112(2)
C5 C4 H4 106.1(19)
C7 C5 C6 109.53(18)
C7 C5 C4 111.66(18)
C6 C5 C4 111.4(2)
C7 C5 H5 109.4(16)
C6 C5 H5 105.2(15)
C4 C5 H5 109.5(15)
O3 C6 N 119.4(2)
O3 C6 C5 120.9(2)
N C6 C5 119.61(18)
C8 C7 C5 118.1(2)
C8 C7 H7 125.8(19)
C5 C7 H7 116.1(19)
C7 C8 C26 126.2(2)
C7 C8 C2 116.0(2)
C26 C8 C2 117.7(2)
N C9 C10 112.4(2)
N C9 H9A 107.8(17)
C10 C9 H9A 105.8(17)
N C9 H9B 108.9(16)
C10 C9 H9B 109.8(16)
H9A C9 H9B 112(3)
C11 C10 C9 111.9(2)
C11 C10 H10A 108.8(15)
C9 C10 H10A 111.7(16)
C11 C10 H10B 110(2)
C9 C10 H10B 108.7(19)
H10A C10 H10B 105(3)
O1 C11 C10 106.48(18)
O1 C11 H11A 109.8(19)
C10 C11 H11A 113(2)
O1 C11 H11B 111(2)
C10 C11 H11B 110(2)
H11A C11 H11B 106(3)
O4 C12 O1 123.9(2)
O4 C12 C13 124.9(2)
O1 C12 C13 111.26(19)
C14 C13 C18 119.5(2)
C14 C13 C12 118.9(2)
C18 C13 C12 121.5(2)
C15 C14 C13 120.6(2)
C15 C14 H14 122(2)
C13 C14 H14 117(2)
C14 C15 C16 118.5(2)
C14 C15 H15 124(2)
C16 C15 H15 118(2)
C17 C16 C15 121.8(3)
C17 C16 Br 119.19(19)
C15 C16 Br 119.0(2)
C16 C17 C18 119.6(2)
C16 C17 H17 122(3)
C18 C17 H17 119(2)
C17 C18 C13 120.0(2)
C17 C18 H18 121.5(16)
C13 C18 H18 118.5(16)
C20 C19 C24 118.2(2)
C20 C19 C3 123.52(19)
C24 C19 C3 118.2(2)
C21 C20 C19 120.4(2)
C21 C20 H20 120(2)
C19 C20 H20 119(2)
C20 C21 C22 120.7(3)
C20 C21 H21 117(2)
C22 C21 H21 122(2)
C23 C22 C21 119.2(2)
C23 C22 H22 124.9(16)
C21 C22 H22 115.7(16)
C22 C23 C24 120.0(2)
C22 C23 H23 121(2)
C24 C23 H23 119(2)
C23 C24 C19 121.4(2)
C23 C24 H24 118(2)
C19 C24 H24 120(2)
C4 C25 H25A 109.9(19)
C4 C25 H25B 111(2)
H25A C25 H25B 108(3)
C4 C25 H25C 110.2(19)
H25A C25 H25C 107(3)
H25B C25 H25C 110(3)
C8 C26 H26A 108(2)
C8 C26 H26B 110(2)
H26A C26 H26B 113(3)
C8 C26 H26C 109.0(18)
H26A C26 H26C 107(3)
H26B C26 H26C 110(2)

loop_
_geom_bond_atom_site_label_1
_geom_bond_atom_site_label_2
_geom_bond_distance
Br C16 1.898(3)
O1 C12 1.337(3)
O1 C11 1.444(3)
O2 C1 1.208(3)
O3 C6 1.220(3)
O4 C12 1.209(3)
N C6 1.396(3)
N C1 1.408(3)
N C9 1.471(3)
C1 C2 1.520(3)
C2 C8 1.501(4)
C2 C3 1.569(3)
C2 H2 0.98(3)
C3 C19 1.509(3)
C3 C4 1.543(3)
C3 H3 0.93(3)
C4 C25 1.530(3)
C4 C5 1.567(3)
C4 H4 0.96(4)
C5 C7 1.505(4)
C5 C6 1.516(3)
C5 H5 0.97(3)
C7 C8 1.331(4)
C7 H7 0.87(3)
C8 C26 1.494(4)
C9 C10 1.538(3)
C9 H9A 1.02(3)
C9 H9B 0.98(3)
C10 C11 1.518(4)
C10 H10A 0.96(3)
C10 H10B 0.96(3)
C11 H11A 1.00(3)
C11 H11B 0.94(3)
C12 C13 1.487(4)
C13 C14 1.397(4)
C13 C18 1.401(3)
C14 C15 1.384(4)
C14 H14 0.95(3)
C15 C16 1.394(4)
C15 H15 0.98(4)
C16 C17 1.375(4)
C17 C18 1.383(4)
C17 H17 0.95(4)
C18 H18 0.95(3)
C19 C20 1.391(4)
C19 C24 1.397(3)
C20 C21 1.391(4)
C20 H20 0.91(3)
C21 C22 1.396(3)
C21 H21 1.03(4)
C22 C23 1.382(4)
C22 H22 1.00(3)
C23 C24 1.388(4)
C23 H23 0.96(3)
C24 H24 0.96(4)
C25 H25A 1.01(3)
C25 H25B 0.94(4)
C25 H25C 1.04(4)
C26 H26A 0.97(4)
C26 H26B 0.93(3)
C26 H26C 0.99(3)

loop_
_geom_torsion_atom_site_label_1
_geom_torsion_atom_site_label_2
_geom_torsion_atom_site_label_3
_geom_torsion_atom_site_label_4
_geom_torsion
C6 N C1 O2 -178.4(2)
C9 N C1 O2 -3.7(3)
C6 N C1 C2 0.2(3)
C9 N C1 C2 174.93(19)
O2 C1 C2 C8 122.3(2)
N C1 C2 C8 -56.3(3)
O2 C1 C2 C3 -113.8(2)
N C1 C2 C3 67.5(3)
C8 C2 C3 C19 -171.79(17)
C1 C2 C3 C19 62.4(2)
C8 C2 C3 C4 56.8(2)
C1 C2 C3 C4 -69.0(3)
C19 C3 C4 C25 97.5(2)
C2 C3 C4 C25 -133.7(2)
C19 C3 C4 C5 -140.8(2)
C2 C3 C4 C5 -11.9(3)
C25 C4 C5 C7 83.8(3)
C3 C4 C5 C7 -38.8(3)
C25 C4 C5 C6 -153.4(2)
C3 C4 C5 C6 83.9(2)
C1 N C6 O3 174.0(2)
C9 N C6 O3 -0.7(3)
C1 N C6 C5 -6.5(3)
C9 N C6 C5 178.83(19)
C7 C5 C6 O3 -115.4(2)
C4 C5 C6 O3 120.6(2)
C7 C5 C6 N 65.0(3)
C4 C5 C6 N -58.9(3)
C6 C5 C7 C8 -73.2(2)
C4 C5 C7 C8 50.6(3)
C5 C7 C8 C26 -179.2(2)
C5 C7 C8 C2 -3.5(3)
C1 C2 C8 C7 75.3(2)
C3 C2 C8 C7 -50.6(2)
C1 C2 C8 C26 -108.6(2)
C3 C2 C8 C26 125.5(2)
C6 N C9 C10 82.9(2)
C1 N C9 C10 -92.4(2)
N C9 C10 C11 154.4(2)
C12 O1 C11 C10 163.8(2)
C9 C10 C11 O1 -62.6(3)
C11 O1 C12 O4 6.9(4)
C11 O1 C12 C13 -172.6(2)
O4 C12 C13 C14 9.0(4)
O1 C12 C13 C14 -171.5(2)
O4 C12 C13 C18 -168.2(3)
O1 C12 C13 C18 11.3(3)
C18 C13 C14 C15 -0.1(4)
C12 C13 C14 C15 -177.3(3)
C13 C14 C15 C16 -0.3(4)
C14 C15 C16 C17 0.8(4)
C14 C15 C16 Br 179.4(2)
C15 C16 C17 C18 -0.9(4)
Br C16 C17 C18 -179.4(2)
C16 C17 C18 C13 0.5(4)
C14 C13 C18 C17 0.0(4)
C12 C13 C18 C17 177.2(2)
C4 C3 C19 C20 35.7(3)
C2 C3 C19 C20 -93.0(3)
C4 C3 C19 C24 -146.1(2)
C2 C3 C19 C24 85.2(2)
C24 C19 C20 C21 0.9(3)
C3 C19 C20 C21 179.1(2)
C19 C20 C21 C22 -0.8(4)
C20 C21 C22 C23 -0.2(4)
C21 C22 C23 C24 1.0(4)
C22 C23 C24 C19 -0.8(4)
C20 C19 C24 C23 -0.2(3)
C3 C19 C24 C23 -178.5(2)
